data_1517589
loop_
_publ_author_name
'Shi-Yao Yang'
'Hong-Bo Yuan'
'Xiao-Bin Xu'
'Rong-Bin Huang'

_publ_section_title
;
 Influential factors on assembly of first-row transition metal
 coordination polymers
;
_journal_name_full
;
Inorganica Chimica Acta
;
_journal_page_first 53
_journal_page_last 62
_journal_volume 403
_journal_year 2013
_chemical_formula_moiety 'C56 H54 Mn3 N4 O16'
_chemical_formula_sum 'C56 H54 Mn3 N4 O16'
_chemical_formula_weight 1203.85
_space_group_IT_number 14
_symmetry_cell_setting monoclinic
_symmetry_space_group_name_Hall '-P 2ybc'
_symmetry_space_group_name_H-M 'P 1 21/c 1'
_atom_sites_solution_hydrogens geom
_atom_sites_solution_primary direct
_atom_sites_solution_secondary difmap
_cell_angle_alpha 90.00
_cell_angle_beta 142.563(1)
_cell_angle_gamma 90.00
_cell_formula_units_Z 2
_cell_length_a 11.8731(4)
_cell_length_b 18.4743(7)
_cell_length_c 20.5194(5)
_cell_measurement_reflns_used 9394
_cell_measurement_temperature 297(2)
_cell_measurement_theta_max 28.2588
_cell_measurement_theta_min 2.1276
_cell_volume 2736.03(17)
_computing_cell_refinement 'SAINT (Bruker, 2002)'
_computing_data_collection 'SMART (Bruker, 2002)'
_computing_data_reduction 'SAINT (Bruker, 2001)'
_computing_molecular_graphics 'ORTEP-II (Johnson, 1976)'
_computing_publication_material 'SHELXL-97 (Sheldrick, 1997)'
_computing_structure_refinement 'SHELXL-97 (Sheldrick, 1997)'
_computing_structure_solution 'SHELXS-97 (Sheldrick, 1997)'
_diffrn_ambient_temperature 297(2)
_diffrn_measured_fraction_theta_full 0.999
_diffrn_measured_fraction_theta_max 0.934
_diffrn_measurement_device_type 'Bruker APEX area-detector diffractometer'
_diffrn_measurement_method '\f and \w scan'
_diffrn_radiation_monochromator graphite
_diffrn_radiation_source 'fine-focus sealed tube'
_diffrn_radiation_type MoK\a
_diffrn_radiation_wavelength 0.71073
_diffrn_reflns_av_R_equivalents 0.0330
_diffrn_reflns_av_sigmaI/netI 0.0296
_diffrn_reflns_limit_h_max 15
_diffrn_reflns_limit_h_min -15
_diffrn_reflns_limit_k_max 23
_diffrn_reflns_limit_k_min -23
_diffrn_reflns_limit_l_max 27
_diffrn_reflns_limit_l_min -27
_diffrn_reflns_number 31189
_diffrn_reflns_theta_full 26.00
_diffrn_reflns_theta_max 28.64
_diffrn_reflns_theta_min 1.97
_exptl_absorpt_coefficient_mu 0.756
_exptl_absorpt_correction_T_max 0.8575
_exptl_absorpt_correction_T_min 0.7832
_exptl_absorpt_correction_type multi-scan
_exptl_absorpt_process_details 'SADABS (Bruker, 2002)'
_exptl_crystal_colour Colorless
_exptl_crystal_density_diffrn 1.461
_exptl_crystal_density_method 'not measured'
_exptl_crystal_description Block
_exptl_crystal_F_000 1242
_exptl_crystal_size_max 0.34
_exptl_crystal_size_mid 0.32
_exptl_crystal_size_min 0.21
_refine_diff_density_max 0.586
_refine_diff_density_min -0.387
_refine_diff_density_rms 0.071
_refine_ls_extinction_method none
_refine_ls_goodness_of_fit_ref 1.086
_refine_ls_hydrogen_treatment constr
_refine_ls_matrix_type full
_refine_ls_number_parameters 380
_refine_ls_number_reflns 6560
_refine_ls_number_restraints 10
_refine_ls_restrained_S_all 1.088
_refine_ls_R_factor_all 0.0641
_refine_ls_R_factor_gt 0.0531
_refine_ls_shift/su_max 0.000
_refine_ls_shift/su_mean 0.000
_refine_ls_structure_factor_coef Fsqd
_refine_ls_weighting_details 'calc w=1/[\s^2^(Fo^2^)+(0.0604P)^2^+1.6837P] where P=(Fo^2^+2Fc^2^)/3'
_refine_ls_weighting_scheme calc
_refine_ls_wR_factor_gt 0.1205
_refine_ls_wR_factor_ref 0.1255
_reflns_number_gt 5573
_reflns_number_total 6560
_reflns_threshold_expression >2sigma(I)
_cod_data_source_file ICA-2013-403-53-62-18.cif
_cod_data_source_block '[Mn3(2,6-ndc)3(nmp)4]n'
_cod_depositor_comments
;
The following automatic conversions were performed:

'_exptl_absorpt_correction_type' value 'Multi-scan' changed to
'multi-scan' according to the built-in table from CIF Core dictionary
named 'cif_core.dic' version 2.4.1 from 2010-06-29.

Automatic conversion script
Id: cif_fix_values 2281 2013-09-26 08:29:07Z andrius 
;
_cod_original_cell_volume 2736.03(15)
_cod_original_sg_symbol_Hall '-P 2ybc '
_cod_original_sg_symbol_H-M P21/c
_cod_database_code 1517589

loop_
_symmetry_equiv_pos_as_xyz
'x, y, z'
'-x, y+1/2, -z+1/2'
'-x, -y, -z'
'x, -y-1/2, z-1/2'

loop_
_atom_site_label
_atom_site_type_symbol
_atom_site_fract_x
_atom_site_fract_y
_atom_site_fract_z
_atom_site_U_iso_or_equiv
_atom_site_adp_type
_atom_site_occupancy
_atom_site_symmetry_multiplicity
_atom_site_calc_flag
_atom_site_refinement_flags
_atom_site_disorder_assembly
_atom_site_disorder_group
Mn1 Mn 1.5000 0.0000 0.5000 0.02437(12) Uani 1 2 d S . .
Mn2 Mn 1.06091(5) 0.020319(19) 0.21256(3) 0.02940(11) Uani 1 1 d . . .
O1 O 1.5278(3) 0.06448(11) 0.59797(16) 0.0487(5) Uani 1 1 d . . .
O2 O 1.7954(3) 0.05878(12) 0.77329(17) 0.0565(6) Uani 1 1 d . . .
O3 O 1.5106(3) 0.40228(10) 0.94809(15) 0.0459(5) Uani 1 1 d . . .
O4 O 1.2406(3) 0.39545(11) 0.77325(16) 0.0537(5) Uani 1 1 d . . .
O5 O 1.1889(2) 0.00097(9) 0.37123(14) 0.0348(4) Uani 1 1 d . A .
O6 O 0.9508(3) 0.07398(11) 0.25361(17) 0.0495(5) Uani 1 1 d . A .
O7 O 0.8481(3) -0.06490(12) 0.12992(19) 0.0621(6) Uani 1 1 d . . .
O8 O 0.8871(3) 0.05723(14) 0.05727(17) 0.0665(7) Uani 1 1 d . . .
C1 C 1.6762(4) 0.16073(13) 0.8083(2) 0.0379(6) Uani 1 1 d . . .
H1A H 1.7975 0.1441 0.8670 0.045 Uiso 1 1 calc R . .
C2 C 1.5642(4) 0.13562(14) 0.7084(2) 0.0372(6) Uani 1 1 d . . .
C3 C 1.3812(4) 0.15975(16) 0.6198(2) 0.0493(7) Uani 1 1 d . . .
H3A H 1.3046 0.1417 0.5520 0.059 Uiso 1 1 calc R . .
C4 C 1.3140(4) 0.20944(17) 0.6318(2) 0.0529(8) Uani 1 1 d . . .
H4A H 1.1919 0.2251 0.5721 0.063 Uiso 1 1 calc R . .
C5 C 1.3640(4) 0.29067(14) 0.7486(2) 0.0405(6) Uani 1 1 d . . .
H5A H 1.2437 0.3082 0.6894 0.049 Uiso 1 1 calc R . .
C6 C 1.4745(3) 0.31687(12) 0.8473(2) 0.0323(5) Uani 1 1 d . . .
C7 C 1.6542(4) 0.28896(13) 0.9374(2) 0.0370(5) Uani 1 1 d . . .
H7A H 1.7286 0.3055 1.0054 0.044 Uiso 1 1 calc R . .
C8 C 1.7206(4) 0.23811(14) 0.9263(2) 0.0378(6) Uani 1 1 d . . .
H8A H 1.8401 0.2204 0.9868 0.045 Uiso 1 1 calc R . .
C9 C 1.6105(3) 0.21179(13) 0.82400(19) 0.0338(5) Uani 1 1 d . . .
C10 C 1.4274(4) 0.23736(14) 0.7336(2) 0.0376(6) Uani 1 1 d . . .
C11 C 1.6342(4) 0.08156(13) 0.6914(2) 0.0390(6) Uani 1 1 d . . .
C12 C 1.4029(4) 0.37692(12) 0.8576(2) 0.0337(5) Uani 1 1 d . . .
C13 C 0.8879(4) 0.08732(15) 0.4261(2) 0.0400(6) Uani 1 1 d . . .
H13A H 0.8214 0.1245 0.4152 0.048 Uiso 1 1 calc R . .
C14 C 0.9282(4) 0.09110(15) 0.3799(2) 0.0402(6) Uani 1 1 d . . .
H14A H 0.8852 0.1300 0.3356 0.048 Uiso 1 1 calc R . .
C15 C 1.0346(3) 0.03664(14) 0.3983(2) 0.0348(5) Uani 1 1 d . A .
C16 C 1.0982(4) -0.02053(14) 0.4631(2) 0.0360(5) Uani 1 1 d . . .
H16A H 1.1717 -0.0555 0.4770 0.043 Uiso 1 1 calc R . .
C17 C 1.0536(3) -0.02732(14) 0.5095(2) 0.0343(5) Uani 1 1 d . . .
C18 C 1.0619(4) 0.03882(13) 0.3384(2) 0.0348(5) Uani 1 1 d . . .
C19 C 0.8657(5) -0.12943(18) 0.1512(3) 0.0621(9) Uani 1 1 d . . .
C20 C 1.0179(7) -0.1635(2) 0.2602(4) 0.0945(15) Uani 1 1 d . . .
H20A H 1.1363 -0.1574 0.2929 0.113 Uiso 1 1 calc R . .
H20B H 1.0251 -0.1417 0.3065 0.113 Uiso 1 1 calc R . .
C21 C 0.9702(10) -0.2411(3) 0.2434(5) 0.135(2) Uani 1 1 d . . .
H21A H 1.0699 -0.2707 0.2721 0.162 Uiso 1 1 calc R . .
H21B H 0.9493 -0.2544 0.2790 0.162 Uiso 1 1 calc R . .
C22 C 0.8006(9) -0.2519(2) 0.1271(5) 0.121(2) Uani 1 1 d . . .
H22A H 0.8237 -0.2839 0.1011 0.145 Uiso 1 1 calc R . .
H22B H 0.7033 -0.2727 0.1092 0.145 Uiso 1 1 calc R . .
C23 C 0.5827(7) -0.1664(3) -0.0322(4) 0.1031(16) Uani 1 1 d . . .
H23A H 0.5464 -0.1168 -0.0432 0.155 Uiso 1 1 calc R . .
H23B H 0.4853 -0.1976 -0.0619 0.155 Uiso 1 1 calc R . .
H23C H 0.6057 -0.1756 -0.0670 0.155 Uiso 1 1 calc R . .
N1 N 0.7491(5) -0.18036(17) 0.0811(3) 0.0791(10) Uani 1 1 d . . .
C24 C 0.7157(17) 0.0517(6) -0.0260(10) 0.0517(16) Uani 0.46 1 d PD A 1
C25 C 0.5675(18) 0.0813(10) -0.0502(11) 0.093(4) Uani 0.46 1 d PD A 1
H25A H 0.5643 0.0558 -0.0104 0.112 Uiso 0.46 1 calc PR A 1
H25B H 0.5857 0.1326 -0.0338 0.112 Uiso 0.46 1 calc PR A 1
C26 C 0.3978(15) 0.0684(8) -0.1660(9) 0.109(2) Uani 0.46 1 d PD A 1
H26A H 0.3445 0.1143 -0.2038 0.130 Uiso 0.46 1 calc PR A 1
H26B H 0.3078 0.0432 -0.1806 0.130 Uiso 0.46 1 calc PR A 1
C27 C 0.442(2) 0.0240(10) -0.2046(12) 0.112(4) Uani 0.54 1 d PD A 1
H27A H 0.3764 -0.0218 -0.2340 0.134 Uiso 0.46 1 calc PR A 1
H27B H 0.4112 0.0497 -0.2585 0.134 Uiso 0.46 1 calc PR A 1
C28 C 0.748(3) -0.0348(9) -0.0989(19) 0.134(6) Uani 0.46 1 d PD A 1
H28A H 0.8567 -0.0102 -0.0639 0.202 Uiso 0.46 1 calc PR A 1
H28B H 0.6745 -0.0496 -0.1693 0.202 Uiso 0.46 1 calc PR A 1
H28C H 0.7832 -0.0767 -0.0578 0.202 Uiso 0.46 1 calc PR A 1
N2 N 0.6402(10) 0.0134(4) -0.1076(6) 0.0704(13) Uani 0.46 1 d PD A 1
C34 C 0.7497(14) 0.0323(5) -0.0330(8) 0.0517(16) Uani 0.54 1 d PD A 2
C35 C 0.7515(16) -0.0178(7) -0.0903(9) 0.093(4) Uani 0.54 1 d PD A 2
H35A H 0.8082 0.0057 -0.1015 0.112 Uiso 0.54 1 calc PR A 2
H35B H 0.8203 -0.0616 -0.0489 0.112 Uiso 0.54 1 calc PR A 2
C36 C 0.5530(13) -0.0352(6) -0.1953(8) 0.109(2) Uani 0.54 1 d PD A 2
H36A H 0.5316 -0.0870 -0.2026 0.130 Uiso 0.54 1 calc PR A 2
H36B H 0.5180 -0.0185 -0.2545 0.130 Uiso 0.54 1 calc PR A 2
C37 C 0.442(3) 0.0051(12) -0.1932(15) 0.112(4) Uani 0.46 1 d PD A 2
H37A H 0.3487 0.0362 -0.2553 0.134 Uiso 0.54 1 calc PR A 2
H37B H 0.3835 -0.0285 -0.1904 0.134 Uiso 0.54 1 calc PR A 2
C38 C 0.530(3) 0.0938(9) -0.0710(15) 0.134(6) Uani 0.54 1 d PD A 2
H38A H 0.6365 0.1059 0.0037 0.202 Uiso 0.54 1 calc PR A 2
H38B H 0.4387 0.0709 -0.0859 0.202 Uiso 0.54 1 calc PR A 2
H38C H 0.4789 0.1371 -0.1131 0.202 Uiso 0.54 1 calc PR A 2
N3 N 0.5825(9) 0.0462(4) -0.0970(5) 0.0704(13) Uani 0.54 1 d PD A 2

loop_
_atom_site_aniso_label
_atom_site_aniso_U_11
_atom_site_aniso_U_22
_atom_site_aniso_U_33
_atom_site_aniso_U_23
_atom_site_aniso_U_13
_atom_site_aniso_U_12
Mn1 0.0409(3) 0.0187(2) 0.0323(2) -0.00057(17) 0.0334(2) -0.00114(18)
Mn2 0.0387(2) 0.02810(19) 0.0365(2) -0.00075(14) 0.03336(19) -0.00087(14)
O1 0.0658(13) 0.0495(11) 0.0523(11) -0.0137(9) 0.0518(11) 0.0004(9)
O2 0.0601(13) 0.0631(14) 0.0546(12) -0.0049(10) 0.0475(12) 0.0177(11)
O3 0.0640(12) 0.0335(9) 0.0499(11) -0.0076(8) 0.0475(11) 0.0065(9)
O4 0.0535(12) 0.0501(12) 0.0517(12) -0.0044(9) 0.0404(11) 0.0155(10)
O5 0.0435(10) 0.0390(9) 0.0456(10) -0.0031(7) 0.0409(9) -0.0021(7)
O6 0.0632(13) 0.0581(12) 0.0578(12) 0.0131(10) 0.0551(12) 0.0155(10)
O7 0.0599(14) 0.0439(12) 0.0709(15) -0.0021(10) 0.0493(13) -0.0130(10)
O8 0.0550(13) 0.0844(17) 0.0371(11) 0.0053(11) 0.0312(11) -0.0152(12)
C1 0.0420(14) 0.0349(13) 0.0404(13) -0.0027(10) 0.0336(13) 0.0057(11)
C2 0.0487(15) 0.0332(12) 0.0437(14) -0.0061(10) 0.0399(13) 0.0016(11)
C3 0.0518(17) 0.0519(17) 0.0368(14) -0.0118(12) 0.0335(14) 0.0033(13)
C4 0.0428(15) 0.0589(18) 0.0349(14) -0.0079(12) 0.0257(13) 0.0129(13)
C5 0.0410(14) 0.0382(13) 0.0399(13) -0.0015(11) 0.0316(13) 0.0093(11)
C6 0.0451(14) 0.0246(11) 0.0429(13) -0.0037(9) 0.0386(13) 0.0008(10)
C7 0.0486(15) 0.0328(12) 0.0360(12) -0.0057(10) 0.0351(13) 0.0003(11)
C8 0.0382(13) 0.0383(13) 0.0330(12) -0.0028(10) 0.0274(12) 0.0061(11)
C9 0.0394(13) 0.0322(12) 0.0364(12) -0.0046(10) 0.0316(12) 0.0018(10)
C10 0.0403(13) 0.0371(13) 0.0369(13) -0.0066(10) 0.0309(12) 0.0035(11)
C11 0.0585(17) 0.0311(12) 0.0542(16) -0.0050(11) 0.0510(15) -0.0002(11)
C12 0.0517(15) 0.0232(11) 0.0490(14) -0.0017(10) 0.0453(14) 0.0012(10)
C13 0.0481(15) 0.0424(14) 0.0503(15) -0.0006(11) 0.0439(14) 0.0035(11)
C14 0.0493(15) 0.0412(14) 0.0502(15) -0.0006(11) 0.0442(14) 0.0006(11)
C15 0.0388(13) 0.0423(14) 0.0408(13) -0.0088(11) 0.0356(12) -0.0064(11)
C16 0.0418(13) 0.0416(13) 0.0442(14) -0.0054(11) 0.0387(13) -0.0013(11)
C17 0.0381(13) 0.0412(13) 0.0388(13) -0.0077(10) 0.0341(12) -0.0057(10)
C18 0.0442(14) 0.0359(12) 0.0448(14) -0.0057(11) 0.0401(13) -0.0062(11)
C19 0.082(2) 0.0474(18) 0.083(2) -0.0135(17) 0.072(2) -0.0215(17)
C20 0.114(4) 0.052(2) 0.090(3) 0.006(2) 0.074(3) -0.014(2)
C21 0.201(7) 0.054(3) 0.129(5) 0.000(3) 0.126(5) -0.021(3)
C22 0.202(6) 0.054(2) 0.138(5) -0.027(3) 0.142(5) -0.051(3)
C23 0.115(4) 0.098(4) 0.094(3) -0.037(3) 0.083(3) -0.042(3)
N1 0.117(3) 0.0568(18) 0.090(2) -0.0230(16) 0.088(2) -0.0340(18)
C24 0.050(4) 0.050(5) 0.047(2) 0.011(3) 0.037(2) 0.002(3)
C25 0.092(6) 0.066(5) 0.099(6) 0.005(4) 0.071(5) -0.002(4)
C26 0.087(5) 0.118(7) 0.107(6) 0.013(5) 0.074(5) 0.000(4)
C27 0.062(3) 0.153(11) 0.038(4) 0.006(5) 0.020(3) -0.051(5)
C28 0.246(16) 0.088(7) 0.258(17) -0.045(8) 0.244(16) -0.038(8)
N2 0.057(3) 0.092(4) 0.052(2) -0.010(3) 0.041(2) -0.016(3)
C34 0.050(4) 0.050(5) 0.047(2) 0.011(3) 0.037(2) 0.002(3)
C35 0.092(6) 0.066(5) 0.099(6) 0.005(4) 0.071(5) -0.002(4)
C36 0.087(5) 0.118(7) 0.107(6) 0.013(5) 0.074(5) 0.000(4)
C37 0.062(3) 0.153(11) 0.038(4) 0.006(5) 0.020(3) -0.051(5)
C38 0.246(16) 0.088(7) 0.258(17) -0.045(8) 0.244(16) -0.038(8)
N3 0.057(3) 0.092(4) 0.052(2) -0.010(3) 0.041(2) -0.016(3)

loop_
_atom_type_symbol
_atom_type_description
_atom_type_scat_dispersion_real
_atom_type_scat_dispersion_imag
_atom_type_scat_source
C C 0.0033 0.0016 'International Tables Vol C Tables 4.2.6.8 and 6.1.1.4'
H H 0.0000 0.0000 'International Tables Vol C Tables 4.2.6.8 and 6.1.1.4'
N N 0.0061 0.0033 'International Tables Vol C Tables 4.2.6.8 and 6.1.1.4'
O O 0.0106 0.0060 'International Tables Vol C Tables 4.2.6.8 and 6.1.1.4'
Mn Mn 0.3368 0.7283 'International Tables Vol C Tables 4.2.6.8 and 6.1.1.4'

loop_
_geom_angle_atom_site_label_1
_geom_angle_atom_site_label_2
_geom_angle_atom_site_label_3
_geom_angle
_geom_angle_site_symmetry_1
_geom_angle_site_symmetry_3
O1 Mn1 O1 180.0 . 3_856
O1 Mn1 O3 91.61(8) . 2_846
O1 Mn1 O3 88.39(8) 3_856 2_846
O1 Mn1 O3 88.39(8) . 4_565
O1 Mn1 O3 91.61(8) 3_856 4_565
O3 Mn1 O3 180.000(1) 2_846 4_565
O1 Mn1 O5 89.06(7) . .
O1 Mn1 O5 90.94(7) 3_856 .
O3 Mn1 O5 84.37(7) 2_846 .
O3 Mn1 O5 95.63(7) 4_565 .
O1 Mn1 O5 90.94(7) . 3_856
O1 Mn1 O5 89.06(7) 3_856 3_856
O3 Mn1 O5 95.63(7) 2_846 3_856
O3 Mn1 O5 84.37(7) 4_565 3_856
O5 Mn1 O5 180.00(8) . 3_856
O4 Mn2 O2 95.98(10) 4_565 3_856
O4 Mn2 O8 88.31(8) 4_565 .
O2 Mn2 O8 98.51(10) 3_856 .
O4 Mn2 O7 173.73(8) 4_565 .
O2 Mn2 O7 85.33(9) 3_856 .
O8 Mn2 O7 85.43(9) . .
O4 Mn2 O6 94.05(9) 4_565 .
O2 Mn2 O6 154.65(8) 3_856 .
O8 Mn2 O6 105.01(9) . .
O7 Mn2 O6 87.23(9) . .
O4 Mn2 O5 93.37(7) 4_565 .
O2 Mn2 O5 98.49(7) 3_856 .
O8 Mn2 O5 162.64(9) . .
O7 Mn2 O5 92.50(8) . .
O6 Mn2 O5 57.64(7) . .
O4 Mn2 C18 96.54(8) 4_565 .
O2 Mn2 C18 126.67(9) 3_856 .
O8 Mn2 C18 133.45(10) . .
O7 Mn2 C18 87.52(9) . .
O6 Mn2 C18 28.61(7) . .
O5 Mn2 C18 29.20(7) . .
C11 O1 Mn1 144.15(19) . .
C11 O2 Mn2 129.38(17) . 3_856
C12 O3 Mn1 131.61(17) . 2_856
C12 O4 Mn2 139.88(17) . 4_566
C18 O5 Mn1 140.82(16) . .
C18 O5 Mn2 89.57(14) . .
Mn1 O5 Mn2 106.75(13) . .
C18 O6 Mn2 90.45(15) . .
C19 O7 Mn2 130.3(2) . .
C34 O8 Mn2 133.9(5) . .
C24 O8 Mn2 128.3(6) . .
C2 C1 C9 120.9(2) . .
C2 C1 H1A 119.6 . .
C9 C1 H1A 119.6 . .
C1 C2 C3 120.0(2) . .
C1 C2 C11 121.0(2) . .
C3 C2 C11 119.0(2) . .
C4 C3 C2 120.6(2) . .
C4 C3 H3A 119.7 . .
C2 C3 H3A 119.7 . .
C3 C4 C10 120.6(3) . .
C3 C4 H4A 119.7 . .
C10 C4 H4A 119.7 . .
C6 C5 C10 121.5(2) . .
C6 C5 H5A 119.2 . .
C10 C5 H5A 119.2 . .
C5 C6 C7 119.5(2) . .
C5 C6 C12 119.1(2) . .
C7 C6 C12 121.4(2) . .
C8 C7 C6 120.7(2) . .
C8 C7 H7A 119.6 . .
C6 C7 H7A 119.6 . .
C7 C8 C9 120.8(2) . .
C7 C8 H8A 119.6 . .
C9 C8 H8A 119.6 . .
C10 C9 C8 118.7(2) . .
C10 C9 C1 118.5(2) . .
C8 C9 C1 122.8(2) . .
C4 C10 C9 119.2(2) . .
C4 C10 C5 122.1(2) . .
C9 C10 C5 118.6(2) . .
O1 C11 O2 126.1(2) . .
O1 C11 C2 117.1(2) . .
O2 C11 C2 116.7(2) . .
O4 C12 O3 126.9(2) . .
O4 C12 C6 115.6(2) . .
O3 C12 C6 117.5(2) . .
C14 C13 C17 120.5(2) . 3_756
C14 C13 H13A 119.8 . .
C17 C13 H13A 119.8 3_756 .
C13 C14 C15 120.8(3) . .
C13 C14 H14A 119.6 . .
C15 C14 H14A 119.6 . .
C16 C15 C14 119.8(2) . .
C16 C15 C18 120.5(2) . .
C14 C15 C18 119.4(2) . .
C15 C16 C17 120.8(2) . .
C15 C16 H16A 119.6 . .
C17 C16 H16A 119.6 . .
C13 C17 C17 119.0(3) 3_756 3_756
C13 C17 C16 122.0(2) 3_756 .
C17 C17 C16 119.0(3) 3_756 .
O6 C18 O5 121.7(5) . .
O6 C18 C15 118.8(2) . .
O5 C18 C15 119.4(2) . .
O6 C18 Mn2 61.0(3) . .
O5 C18 Mn2 61.22(12) . .
C15 C18 Mn2 168.07(17) . .
O7 C19 N1 125.1(4) . .
O7 C19 C20 127.0(3) . .
N1 C19 C20 107.9(3) . .
C21 C20 C19 105.9(4) . .
C21 C20 H20A 110.5 . .
C19 C20 H20A 110.5 . .
C21 C20 H20B 110.5 . .
C19 C20 H20B 110.5 . .
H20A C20 H20B 108.7 . .
C22 C21 C20 106.7(4) . .
C22 C21 H21A 110.4 . .
C20 C21 H21A 110.4 . .
C22 C21 H21B 110.4 . .
C20 C21 H21B 110.4 . .
H21A C21 H21B 108.6 . .
N1 C22 C21 105.0(4) . .
N1 C22 H22A 110.7 . .
C21 C22 H22A 110.7 . .
N1 C22 H22B 110.7 . .
C21 C22 H22B 110.7 . .
H22A C22 H22B 108.8 . .
N1 C23 H23A 109.5 . .
N1 C23 H23B 109.5 . .
H23A C23 H23B 109.5 . .
N1 C23 H23C 109.5 . .
H23A C23 H23C 109.5 . .
H23B C23 H23C 109.5 . .
C19 N1 C23 122.9(4) . .
C19 N1 C22 114.2(4) . .
C23 N1 C22 122.9(4) . .
O8 C24 N2 120.7(8) . .
O8 C24 C25 129.4(10) . .
N2 C24 C25 109.9(11) . .
C26 C25 C24 102.6(12) . .
C26 C25 H25A 111.3 . .
C24 C25 H25A 111.3 . .
C26 C25 H25B 111.3 . .
C24 C25 H25B 111.3 . .
H25A C25 H25B 109.2 . .
C25 C26 C27 109.8(11) . .
C25 C26 H26A 109.7 . .
C27 C26 H26A 109.7 . .
C25 C26 H26B 109.7 . .
C27 C26 H26B 109.7 . .
H26A C26 H26B 108.2 . .
N2 C27 C26 102.5(11) . .
N2 C27 H27A 111.3 . .
C26 C27 H27A 111.3 . .
N2 C27 H27B 111.3 . .
C26 C27 H27B 111.3 . .
H27A C27 H27B 109.2 . .
C24 N2 C28 122.2(11) . .
C24 N2 C27 113.5(10) . .
C28 N2 C27 124.4(13) . .
O8 C34 N3 127.0(7) . .
O8 C34 C35 125.6(8) . .
N3 C34 C35 107.3(9) . .
C36 C35 C34 105.9(10) . .
C36 C35 H35A 110.6 . .
C34 C35 H35A 110.6 . .
C36 C35 H35B 110.6 . .
C34 C35 H35B 110.6 . .
H35A C35 H35B 108.7 . .
C35 C36 C37 105.0(11) . .
C35 C36 H36A 110.7 . .
C37 C36 H36A 110.7 . .
C35 C36 H36B 110.7 . .
C37 C36 H36B 110.7 . .
H36A C36 H36B 108.8 . .
N3 C37 C36 102.3(12) . .
N3 C37 H37A 111.3 . .
C36 C37 H37A 111.3 . .
N3 C37 H37B 111.3 . .
C36 C37 H37B 111.3 . .
H37A C37 H37B 109.2 . .
N3 C38 H38A 109.5 . .
N3 C38 H38B 109.5 . .
H38A C38 H38B 109.5 . .
N3 C38 H38C 109.5 . .
H38A C38 H38C 109.5 . .
H38B C38 H38C 109.5 . .
C34 N3 C38 122.5(10) . .
C34 N3 C37 118.4(10) . .
C38 N3 C37 118.5(12) . .

loop_
_geom_bond_atom_site_label_1
_geom_bond_atom_site_label_2
_geom_bond_distance
_geom_bond_site_symmetry_2
Mn1 O1 2.1252(16) .
Mn1 O1 2.1252(16) 3_856
Mn1 O3 2.1499(16) 2_846
Mn1 O3 2.1499(16) 4_565
Mn1 O5 2.2639(17) .
Mn1 O5 2.2639(17) 3_856
Mn2 O4 2.0748(19) 4_565
Mn2 O2 2.084(4) 3_856
Mn2 O8 2.106(2) .
Mn2 O7 2.221(2) .
Mn2 O6 2.269(4) .
Mn2 O5 2.2758(17) .
O1 C11 1.234(3) .
O2 C11 1.248(3) .
O2 Mn2 2.084(4) 3_856
O3 C12 1.238(3) .
O3 Mn1 2.1499(16) 2_856
O4 C12 1.237(3) .
O4 Mn2 2.0748(19) 4_566
O5 C18 1.267(3) .
O6 C18 1.243(3) .
O7 C19 1.229(4) .
O8 C34 1.227(11) .
O8 C24 1.245(13) .
C1 C2 1.364(3) .
C1 C9 1.414(3) .
C1 H1A 0.9300 .
C2 C3 1.397(4) .
C2 C11 1.507(3) .
C3 C4 1.361(4) .
C3 H3A 0.9300 .
C4 C10 1.406(3) .
C4 H4A 0.9300 .
C5 C6 1.355(3) .
C5 C10 1.414(3) .
C5 H5A 0.9300 .
C6 C7 1.405(4) .
C6 C12 1.511(3) .
C7 C8 1.357(3) .
C7 H7A 0.9300 .
C8 C9 1.412(3) .
C8 H8A 0.9300 .
C9 C10 1.410(4) .
C13 C14 1.361(8) .
C13 C17 1.414(4) 3_756
C13 H13A 0.9300 .
C14 C15 1.412(4) .
C14 H14A 0.9300 .
C15 C16 1.364(4) .
C15 C18 1.500(7) .
C16 C17 1.415(7) .
C16 H16A 0.9300 .
C17 C13 1.414(4) 3_756
C17 C17 1.414(5) 3_756
C19 N1 1.307(4) .
C19 C20 1.499(6) .
C20 C21 1.478(6) .
C20 H20A 0.9700 .
C20 H20B 0.9700 .
C21 C22 1.469(7) .
C21 H21A 0.9700 .
C21 H21B 0.9700 .
C22 N1 1.448(6) .
C22 H22A 0.9700 .
C22 H22B 0.9700 .
C23 N1 1.443(6) .
C23 H23A 0.9600 .
C23 H23B 0.9600 .
C23 H23C 0.9600 .
C24 N2 1.314(14) .
C24 C25 1.500(14) .
C25 C26 1.470(15) .
C25 H25A 0.9700 .
C25 H25B 0.9700 .
C26 C27 1.494(15) .
C26 H26A 0.9700 .
C26 H26B 0.9700 .
C27 N2 1.449(15) .
C27 H27A 0.9700 .
C27 H27B 0.9700 .
C28 N2 1.447(14) .
C28 H28A 0.9600 .
C28 H28B 0.9600 .
C28 H28C 0.9600 .
C34 N3 1.261(12) .
C34 C35 1.510(12) .
C35 C36 1.495(13) .
C35 H35A 0.9700 .
C35 H35B 0.9700 .
C36 C37 1.540(16) .
C36 H36A 0.9700 .
C36 H36B 0.9700 .
C37 N3 1.423(16) .
C37 H37A 0.9700 .
C37 H37B 0.9700 .
C38 N3 1.406(12) .
C38 H38A 0.9600 .
C38 H38B 0.9600 .
C38 H38C 0.9600 .
